data_9012890
loop_
_publ_author_name
'Ito, Tei-ichi'
'Sadanaga, Ryoichi'
'Tak'euchi, Yoshio'
'Tokonami, Masayasu'

_publ_section_title
;
 The Existence of Partial Mirrors in Wollastonite
;
_journal_coden_ASTM PJACAW
_journal_issue 10
_journal_name_full 'Proceedings of the Japan Academy'
_journal_page_first 913
_journal_page_last 918
_journal_paper_doi 10.2183/pjab1945.45.913
_journal_volume 45
_journal_year 1969
_chemical_formula_sum 'Ca O3 Si'
_chemical_name_mineral Wollastonite-1A
_space_group_IT_number 2
_symmetry_space_group_name_Hall '-P 1'
_symmetry_space_group_name_H-M 'P -1'
_cell_angle_alpha 90.03
_cell_angle_beta 95.37
_cell_angle_gamma 103.43
_cell_length_a 7.94
_cell_length_b 7.32
_cell_length_c 7.07
_cell_formula_units_Z 6
_cell_volume 397.818
_database_code_amcsd 0015327
_exptl_crystal_density_diffrn 2.909
_cod_original_formula_sum 'Ca Si O3'
_cod_database_code 9012890

loop_
_space_group_symop_operation_xyz
x,y,z
-x,-y,-z

loop_
_atom_site_label
_atom_site_fract_x
_atom_site_fract_y
_atom_site_fract_z
Ca1 -0.00200 0.24950 -0.02600
Ca2 0.70000 -0.07500 0.26400
Ca3 0.69800 0.42450 0.26100
Si1 0.31400 0.04300 0.22900
Si2 0.31400 0.61400 0.22900
Si3 0.10200 0.27550 0.44200
O1 0.10000 0.27500 0.66600
O2 0.07600 0.76900 0.69300
O3 0.19400 0.06200 0.03700
O4 0.19400 0.53500 0.03700
O5 0.51600 0.12900 0.22600
O6 0.52000 0.63000 0.23300
O7 0.22400 0.12000 0.40500
O8 0.22400 0.49200 0.40500
O9 0.29000 0.82250 0.26000

loop_
_cod_related_entry_id
_cod_related_entry_database
_cod_related_entry_code
1 AMCSD 0015327
